data_3500141
loop_
_publ_author_name
'Thierry Maris'

_publ_section_references
;
Bourhis, L.J., Dolomanov, O.V., Gildea, R.J., Howard, J.A.K., Puschmann, H.
 (2015). Acta Cryst. A71, 59-75.

Dolomanov, O.V., Bourhis, L.J., Gildea, R.J, Howard, J.A.K. & Puschmann, H.
 (2009), J. Appl. Cryst. 42, 339-341.

Kleemiss, F., Dolomanov, O.V., Bodensteiner, M., Peyerimhoff, N., Midgley, L.,
Bourhis, L.J., Genoni, A., Malaspina, L.A., Jayatilaka, D., Spencer, J.L.,
White, F., Grundkoetter-Stock, B., Steinhauer, S., Lentz, D., Puschmann, H.,
Grabowsky, S. (2021), Chem. Sci., 12, 1675-1692.

Sheldrick, G.M. (2015). Acta Cryst. A71, 3-8.
;
_publ_section_title
;
 [1,3]Oxazolo[5,4-f][1,3]benzoxazole - Non Spherical Structure Refinement
;
_journal_name_full 'Personal communication to COD'
_journal_year 2025
_chemical_formula_moiety 'C8 H4 N2 O2'
_chemical_formula_sum 'C8 H4 N2 O2'
_chemical_formula_weight 160.133
_chemical_name_systematic '[1,3]Oxazolo[5,4-f][1,3]benzoxazole'
_space_group_crystal_system monoclinic
_space_group_IT_number 14
_space_group_name_Hall '-P 2ybc'
_space_group_name_H-M_alt 'P 1 21/c 1'
_symmetry_Int_Tables_number 14
_atom_sites_solution_primary dual
_audit_creation_date 2024-12-11
_audit_creation_method
;
Olex2 1.5
(compiled 2024.02.16 svn.r378c4104 for OlexSys, GUI svn.r6928)
;
_cell_angle_alpha 90
_cell_angle_beta 98.447(2)
_cell_angle_gamma 90
_cell_formula_units_Z 2
_cell_length_a 7.3324(3)
_cell_length_b 3.7048(1)
_cell_length_c 12.0905(5)
_cell_measurement_reflns_used 4871
_cell_measurement_temperature 100
_cell_measurement_theta_max 70.250
_cell_measurement_theta_min 6.102
_cell_volume 324.88(2)
_computing_cell_refinement
;
SAINT (2019) V8.40A; Integration Software for Single Crystal Data.
Bruker AXS Inc., Madison, WI 53719-1173.
;
_computing_data_collection
;
APEX 3 (2019) Bruker AXS Inc., Madison, WI 53719-1173.
;
_computing_data_reduction
;
SAINT (2019) V8.40A; Integration Software for Single Crystal Data.
Bruker AXS Inc., Madison, WI 53719-1173.
;
_computing_molecular_graphics 'Olex2 1.5 (Dolomanov et al., 2009)'
_computing_publication_material 'Olex2 1.5 (Dolomanov et al., 2009)'
_computing_structure_refinement 'olex2.refine 1.5 (Bourhis et al., 2015)'
_computing_structure_solution 'SHELXT 2014/5 (Sheldrick, 2014)'
_diffrn_ambient_temperature 100
_diffrn_detector 'CCD area detector'
_diffrn_detector_area_resol_mean 8.3
_diffrn_detector_type 'Bruker Platinum 135 CCD Area Detector'
_diffrn_measured_fraction_theta_full 0.9983
_diffrn_measured_fraction_theta_max 0.9968
_diffrn_measurement_device 'k-geometry diffractometer'
_diffrn_measurement_device_type 'Bruker X8 Proteum'
_diffrn_measurement_method '\w scans'
_diffrn_radiation_collimation 'Focusing mirrors'
_diffrn_radiation_monochromator 'Helios Mirror Optics'
_diffrn_radiation_probe x-ray
_diffrn_radiation_type CuK\a
_diffrn_radiation_wavelength 1.54178
_diffrn_reflns_av_R_equivalents 0.0377
_diffrn_reflns_av_unetI/netI 0.0190
_diffrn_reflns_Laue_measured_fraction_full 0.9983
_diffrn_reflns_Laue_measured_fraction_max 0.9968
_diffrn_reflns_limit_h_max 8
_diffrn_reflns_limit_h_min -6
_diffrn_reflns_limit_k_max 4
_diffrn_reflns_limit_k_min -4
_diffrn_reflns_limit_l_max 14
_diffrn_reflns_limit_l_min -14
_diffrn_reflns_number 6294
_diffrn_reflns_point_group_measured_fraction_full 0.9983
_diffrn_reflns_point_group_measured_fraction_max 0.9968
_diffrn_reflns_theta_full 67.6786
_diffrn_reflns_theta_max 70.33
_diffrn_reflns_theta_min 6.10
_diffrn_source 'Rotating-anode X-ray tube'
_diffrn_source_current 25.0
_diffrn_source_power 1.0
_diffrn_source_target Cu
_diffrn_source_type 'Bruker Microstar/FR591 generator'
_diffrn_source_voltage 40.0
_exptl_absorpt_coefficient_mu 1.032
_exptl_absorpt_correction_T_max 0.7533
_exptl_absorpt_correction_T_min 0.5648
_exptl_absorpt_correction_type multi-scan
_exptl_absorpt_process_details
;
SADABS-2016/2 (Bruker,2016/2) was used for absorption correction.
wR2(int) was 0.0726 before and 0.0519 after correction.
The Ratio of minimum to maximum transmission is 0.7498.
The \l/2 correction factor is Not present.
;
_exptl_crystal_colour 'clear light colourless'
_exptl_crystal_colour_lustre clear
_exptl_crystal_colour_modifier light
_exptl_crystal_colour_primary colourless
_exptl_crystal_density_diffrn 1.637
_exptl_crystal_description plate
_exptl_crystal_F_000 164.609
_exptl_crystal_size_max 0.104
_exptl_crystal_size_mid 0.078
_exptl_crystal_size_min 0.05
_exptl_special_details
;
X-ray crystallographic data for I were collected from a single crystal
sample, which was mounted on a loop fiber. Data were collected using
a Bruker microstar diffractometer equipped with a Platinum 135 CCD Detector,
a Helios optics and a Kappa goniometer. The crystal-to-detector distance 
was 4.0 cm, and the data collection was carried out in 512 x 512 pixel mode.
The initial unit cell parameters were determined by a least-squares fit
of the angular setting of strong reflections, collected by a 110.0 degree
scan in 110 frames over three different parts of the reciprocal space
;
_refine_diff_density_max 0.1458
_refine_diff_density_min -0.1064
_refine_diff_density_rms 0.0344
_refine_ls_d_res_high 0.8186
_refine_ls_d_res_low 7.2529
_refine_ls_goodness_of_fit_ref 1.1655
_refine_ls_hydrogen_treatment refall
_refine_ls_matrix_type full
_refine_ls_number_constraints 0
_refine_ls_number_parameters 73
_refine_ls_number_reflns 623
_refine_ls_number_restraints 0
_refine_ls_restrained_S_all 1.1655
_refine_ls_R_factor_all 0.0196
_refine_ls_R_factor_gt 0.0194
_refine_ls_shift/su_max 0.0001
_refine_ls_shift/su_mean 0.0000
_refine_ls_structure_factor_coef Fsqd
_refine_ls_weighting_details 'w=1/[\s^2^(Fo^2^)+(0.0331P)^2^] where P=(Fo^2^+2Fc^2^)/3'
_refine_ls_weighting_scheme calc
_refine_ls_wR_factor_gt 0.0463
_refine_ls_wR_factor_ref 0.0465
_reflns_Friedel_coverage 0.0
_reflns_limit_h_max 8
_reflns_limit_h_min -8
_reflns_limit_k_max 4
_reflns_limit_k_min 0
_reflns_limit_l_max 14
_reflns_limit_l_min 0
_reflns_number_gt 610
_reflns_number_total 623
_reflns_threshold_expression I>=2u(I)
_cod_data_source_file cof-marle1.cif
_cod_data_source_block marle1
_cod_depositor_comments
;
The following automatic conversions were performed:

data item '_diffrn_radiation_probe' value 'X-ray' was changed to
'x-ray' in accordance with the built-in table derived from the CIF
Core dictionary named 'cif_core.dic' version 2.4.5 last updated on
2014-11-21.

Automatic conversion script
Id: cif_fix_values 8738 2021-04-28 16:35:53Z antanas 
;
_cod_database_code 3500141
_olex2_refine_details
;
Refinement using NoSpherA2, an implementation of
NOn-SPHERical Atom-form-factors in Olex2.
Please cite:
F. Kleemiss et al. Chem. Sci. DOI 10.1039/D0SC05526C - 2021
NoSpherA2 implementation of HAR makes use of
tailor-made aspherical atomic form factors calculated
on-the-fly from a Hirshfeld-partitioned electron density (ED) - not from
spherical-atom form factors.

The ED is calculated from a gaussian basis set single determinant SCF
wavefunction - either Hartree-Fock or DFT using selected funtionals
 - for a fragment of the crystal.
This fragment can be embedded in an electrostatic crystal field by employing cluster 
charges or modelled using implicit solvation models, depending on the software used.
The following options were used:
   SOFTWARE:       ORCA
   PARTITIONING:   NoSpherA2
   INT ACCURACY:   Max
   METHOD:         PBE
   BASIS SET:      cc-pVTZ
   CHARGE:         0
   MULTIPLICITY:   1
   DATE:           2024-12-11_13-37-16
;
_olex2_submission_special_instructions 'No special instructions were received'

loop_
_space_group_symop_id
_space_group_symop_operation_xyz
1 x,y,z
2 -x,y+1/2,-z+1/2
3 -x,-y,-z
4 x,-y-1/2,z-1/2

loop_
_atom_site_label
_atom_site_type_symbol
_atom_site_fract_x
_atom_site_fract_y
_atom_site_fract_z
_atom_site_U_iso_or_equiv
_atom_site_adp_type
_atom_site_occupancy
_atom_site_refinement_flags_posn
O1 O 0.84170(4) 0.22586(8) 0.51085(2) 0.02160(15) Uani 1.000000 .
N1 N 0.77962(5) 0.42689(10) 0.67694(3) 0.02122(15) Uani 1.000000 .
C1 C 0.89797(6) 0.27744(12) 0.62218(4) 0.02272(16) Uani 1.000000 .
C2 C 0.66518(6) 0.35963(11) 0.49309(4) 0.01732(15) Uani 1.000000 .
C3 C 0.54677(6) 0.36677(11) 0.39291(4) 0.01880(16) Uani 1.000000 .
C4 C 0.37533(5) 0.51478(11) 0.40373(3) 0.01734(16) Uani 1.000000 .
H3 H 0.5850(10) 0.2659(18) 0.3163(5) 0.0375(16) Uani 1.000000 .
H1 H 1.0356(9) 0.1905(18) 0.6546(5) 0.0416(17) Uani 1.000000 .

loop_
_atom_site_aniso_label
_atom_site_aniso_U_11
_atom_site_aniso_U_22
_atom_site_aniso_U_33
_atom_site_aniso_U_12
_atom_site_aniso_U_13
_atom_site_aniso_U_23
O1 0.0136(2) 0.0286(2) 0.0228(2) 0.00373(11) 0.00327(15) 0.00014(13)
N1 0.0158(2) 0.0289(2) 0.0181(2) 0.00084(15) -0.00030(16) 0.00054(14)
C1 0.0142(3) 0.0296(3) 0.0237(3) 0.00231(16) 0.0004(2) 0.00252(18)
C2 0.0127(3) 0.0220(2) 0.0173(3) 0.00132(15) 0.00251(19) -0.00026(14)
C3 0.0155(3) 0.0247(3) 0.0164(2) 0.00191(17) 0.00289(19) -0.00144(15)
C4 0.0133(3) 0.0219(2) 0.0166(3) 0.00070(15) 0.00171(18) 0.00005(15)
H3 0.037(4) 0.053(4) 0.023(3) 0.002(3) 0.009(3) -0.009(3)
H1 0.018(4) 0.058(4) 0.046(5) 0.005(3) -0.006(3) 0.005(3)

loop_
_atom_type_symbol
_atom_type_scat_dispersion_real
_atom_type_scat_dispersion_imag
_atom_type_scat_source
_atom_type_scat_dispersion_source
C 0.01788 0.00908 'NoSpherA2: Chem.Sci. 2021, DOI:10.1039/D0SC05526C' 'Brennan, Cowan, Rev. Sci. Instrum., 1992, 63, 850'
H 0.00000 0.00000 'NoSpherA2: Chem.Sci. 2021, DOI:10.1039/D0SC05526C' 'Brennan, Cowan, Rev. Sci. Instrum., 1992, 63, 850'
N 0.03110 0.01806 'NoSpherA2: Chem.Sci. 2021, DOI:10.1039/D0SC05526C' 'Brennan, Cowan, Rev. Sci. Instrum., 1992, 63, 850'
O 0.04960 0.03233 'NoSpherA2: Chem.Sci. 2021, DOI:10.1039/D0SC05526C' 'Brennan, Cowan, Rev. Sci. Instrum., 1992, 63, 850'

loop_
_geom_angle_atom_site_label_1
_geom_angle_atom_site_label_2
_geom_angle_atom_site_label_3
_geom_angle
_geom_angle_site_symmetry_1
_geom_angle_site_symmetry_3
C2 O1 C1 104.22(3) . .
C4 N1 C1 104.28(3) 3_666 .
N1 C1 O1 115.98(4) . .
H1 C1 O1 116.7(4) . .
H1 C1 N1 127.3(4) . .
C3 C2 O1 126.87(4) . .
C4 C2 O1 107.36(4) 3_666 .
C4 C2 C3 125.77(4) 3_666 .
C4 C3 C2 112.57(4) . .
H3 C3 C2 122.6(4) . .
H3 C3 C4 124.8(4) . .
C2 C4 N1 108.16(3) 3_666 3_666
C3 C4 N1 130.17(4) . 3_666
C3 C4 C2 121.66(4) . 3_666

loop_
_geom_bond_atom_site_label_1
_geom_bond_atom_site_label_2
_geom_bond_distance
_geom_bond_site_symmetry_2
O1 C1 1.3621(5) .
O1 C2 1.3731(5) .
N1 C1 1.2911(6) .
N1 C4 1.4011(5) 3_666
C1 H1 1.077(6) .
C2 C3 1.3830(6) .
C2 C4 1.4036(6) 3_666
C3 C4 1.3951(6) .
C3 H3 1.074(6) .

loop_
_geom_torsion_atom_site_label_1
_geom_torsion_atom_site_label_2
_geom_torsion_atom_site_label_3
_geom_torsion_atom_site_label_4
_geom_torsion
_geom_torsion_site_symmetry_1
_geom_torsion_site_symmetry_2
_geom_torsion_site_symmetry_3
_geom_torsion_site_symmetry_4
O1 C1 N1 C4 0.18(4) . . . 3_666
O1 C2 C3 C4 178.79(4) . . . .
O1 C2 C4 N1 0.22(4) . . 3_666 .
O1 C2 C4 C3 -178.91(3) . . 3_666 3_666
N1 C4 C2 C3 179.45(3) . 3_666 . .
N1 C4 C3 C2 179.20(5) 3_666 . . .
C2 C3 C4 C2 0.28(4) . . . 3_666
C2 C4 C3 C2 0.28(4) 3_666 . . .
